data_7104231
loop_
_publ_author_name
'Swamy, K M K'
'Kim, Ha Na'
'Soh, Jung Huyn'
'Kim, Youngmee'
'Kim, Sung-Jin'
'Yoon, Juyoung'

_publ_section_title
;
 Manipulation of fluorescent and colorimetric changes of fluorescein
 derivatives and applications for sensing silver ions.
;
_journal_issue 10
_journal_name_full 'Chemical communications (Cambridge, England)'
_journal_page_first 1234
_journal_page_last 1236
_journal_paper_doi 10.1039/b819538b
_journal_volume 34
_journal_year 2009
_chemical_formula_sum 'C30 H30 Cl2 N2 O8'
_chemical_formula_weight 617.46
_chemical_name_systematic
;
?
;
_space_group_IT_number 12
_symmetry_cell_setting monoclinic
_symmetry_space_group_name_Hall '-C 2y'
_symmetry_space_group_name_H-M 'C 1 2/m 1'
_atom_sites_solution_hydrogens geom
_atom_sites_solution_primary direct
_atom_sites_solution_secondary difmap
_audit_creation_method SHELXTL
_cell_angle_alpha 90.00
_cell_angle_beta 101.698(2)
_cell_angle_gamma 90.00
_cell_formula_units_Z 4
_cell_length_a 21.357(2)
_cell_length_b 16.3275(15)
_cell_length_c 8.9215(8)
_cell_measurement_reflns_used 669
_cell_measurement_temperature 293(2)
_cell_measurement_theta_max 18.28
_cell_measurement_theta_min 2.49
_cell_volume 3046.3(5)
_computing_cell_refinement 'Bruker SMART'
_computing_data_collection 'Bruker SMART'
_computing_data_reduction 'Bruker SAINT'
_computing_molecular_graphics 'Bruker SHELXTL'
_computing_publication_material 'Bruker SHELXTL'
_computing_structure_refinement 'SHELXL-97 (Sheldrick, 1997)'
_computing_structure_solution 'SHELXS-97 (Sheldrick, 1990)'
_diffrn_ambient_temperature 293(2)
_diffrn_measured_fraction_theta_full 0.980
_diffrn_measured_fraction_theta_max 0.980
_diffrn_measurement_device_type 'CCD area detector'
_diffrn_measurement_method 'phi and omega scans'
_diffrn_radiation_monochromator graphite
_diffrn_radiation_source 'fine-focus sealed tube'
_diffrn_radiation_type MoK\a
_diffrn_radiation_wavelength 0.71073
_diffrn_reflns_av_R_equivalents 0.0520
_diffrn_reflns_av_sigmaI/netI 0.0922
_diffrn_reflns_limit_h_max 15
_diffrn_reflns_limit_h_min -25
_diffrn_reflns_limit_k_max 19
_diffrn_reflns_limit_k_min -18
_diffrn_reflns_limit_l_max 10
_diffrn_reflns_limit_l_min -10
_diffrn_reflns_number 7842
_diffrn_reflns_theta_full 25.00
_diffrn_reflns_theta_max 25.00
_diffrn_reflns_theta_min 2.65
_exptl_absorpt_coefficient_mu 0.265
_exptl_absorpt_correction_T_max 0.992
_exptl_absorpt_correction_T_min 0.991
_exptl_absorpt_correction_type multi-scan
_exptl_absorpt_process_details '(SADABS; Bruker, 1997)'
_exptl_crystal_colour 'pale yellow'
_exptl_crystal_density_diffrn 1.346
_exptl_crystal_density_meas ?
_exptl_crystal_density_method .
_exptl_crystal_description rod
_exptl_crystal_F_000 1288
_exptl_crystal_size_max 0.08
_exptl_crystal_size_mid 0.03
_exptl_crystal_size_min 0.03
_refine_diff_density_max 0.933
_refine_diff_density_min -0.310
_refine_diff_density_rms 0.078
_refine_ls_extinction_method none
_refine_ls_goodness_of_fit_ref 0.975
_refine_ls_hydrogen_treatment mixed
_refine_ls_matrix_type full
_refine_ls_number_parameters 212
_refine_ls_number_reflns 2745
_refine_ls_number_restraints 2
_refine_ls_restrained_S_all 0.975
_refine_ls_R_factor_all 0.1187
_refine_ls_R_factor_gt 0.0659
_refine_ls_shift/su_max 0.000
_refine_ls_shift/su_mean 0.000
_refine_ls_structure_factor_coef Fsqd
_refine_ls_weighting_details 'calc w=1/[\s^2^(Fo^2^)+(0.1112P)^2^+0.0000P] where P=(Fo^2^+2Fc^2^)/3'
_refine_ls_weighting_scheme calc
_refine_ls_wR_factor_gt 0.1683
_refine_ls_wR_factor_ref 0.1996
_reflns_number_gt 1540
_reflns_number_total 2745
_reflns_threshold_expression >2sigma(I)
_cod_data_source_file b819538b.txt
_cod_data_source_block SW218
_cod_depositor_comments
;
The following automatic conversions were performed:
'_symmetry_cell_setting' value 'Monoclinic' changed to 'monoclinic'
according to '/home/saulius/struct/CIF-dictionaries/cif_core.dic'
dictionary named 'cif_core.dic' version 2.4.1 from 2010-06-29.

Automatic conversion script
Id: cif_fix_enum 1527 2010-12-29 10:47:43Z saulius 
;
_cod_original_sg_symbol_H-M C2/m
_cod_database_code 7104231

loop_
_symmetry_equiv_pos_as_xyz
'x, y, z'
'-x, y, -z'
'x+1/2, y+1/2, z'
'-x+1/2, y+1/2, -z'
'-x, -y, -z'
'x, -y, z'
'-x+1/2, -y+1/2, -z'
'x+1/2, -y+1/2, z'

loop_
_atom_site_label
_atom_site_type_symbol
_atom_site_fract_x
_atom_site_fract_y
_atom_site_fract_z
_atom_site_U_iso_or_equiv
_atom_site_adp_type
_atom_site_occupancy
_atom_site_symmetry_multiplicity
_atom_site_calc_flag
_atom_site_refinement_flags
_atom_site_disorder_assembly
_atom_site_disorder_group
Cl1 Cl 0.11231(5) 0.18246(6) 0.75566(14) 0.0670(4) Uani 1 1 d . . .
N1 N -0.12090(14) 0.29168(18) 0.7843(3) 0.0422(8) Uani 1 1 d . . .
O1 O 0.13103(19) 0.5000 0.5532(4) 0.0532(10) Uani 1 2 d S . .
O2 O 0.2158(3) 0.5000 0.4434(6) 0.1007(18) Uani 1 2 d S . .
O3 O -0.01355(16) 0.5000 0.7624(4) 0.0461(9) Uani 1 2 d S . .
O4 O -0.01396(13) 0.21156(15) 0.8131(3) 0.0555(8) Uani 1 1 d . . .
H4 H -0.0489 0.2217 0.8335 0.083 Uiso 1 1 calc R . .
O5 O -0.23280(13) 0.19637(17) 0.6773(3) 0.0572(8) Uani 1 1 d . . .
C1 C 0.1962(3) 0.5000 0.5594(9) 0.0637(18) Uani 1 2 d S . .
C2 C 0.2286(3) 0.5000 0.7182(9) 0.0619(18) Uani 1 2 d S . .
C3 C 0.2935(3) 0.5000 0.7837(13) 0.091(3) Uani 1 2 d S . .
H3 H 0.3245 0.5000 0.7240 0.109 Uiso 1 2 calc SR . .
C4 C 0.3100(4) 0.5000 0.9448(16) 0.106(3) Uani 1 2 d S . .
H4A H 0.3531 0.5000 0.9919 0.127 Uiso 1 2 calc SR . .
C5 C 0.2658(4) 0.5000 1.0334(10) 0.082(2) Uani 1 2 d S . .
H5 H 0.2787 0.5000 1.1394 0.099 Uiso 1 2 calc SR . .
C6 C 0.2016(3) 0.5000 0.9680(8) 0.0609(16) Uani 1 2 d S . .
H6 H 0.1712 0.5000 1.0292 0.073 Uiso 1 2 calc SR . .
C7 C 0.1829(3) 0.5000 0.8111(7) 0.0502(14) Uani 1 2 d S . .
C8 C 0.1174(2) 0.5000 0.7106(6) 0.0405(12) Uani 1 2 d S . .
C9 C 0.08055(18) 0.4240(2) 0.7295(4) 0.0417(9) Uani 1 1 d . . .
C10 C 0.10792(18) 0.3468(2) 0.7276(4) 0.0435(9) Uani 1 1 d . . .
H10 H 0.1490 0.3422 0.7086 0.052 Uiso 1 1 calc R . .
C11 C 0.07562(19) 0.2776(2) 0.7533(4) 0.0460(10) Uani 1 1 d . . .
C12 C 0.01365(18) 0.2811(2) 0.7824(4) 0.0428(9) Uani 1 1 d . . .
C13 C -0.01704(17) 0.3574(2) 0.7776(4) 0.0418(9) Uani 1 1 d . . .
C14 C 0.01790(18) 0.4272(2) 0.7534(4) 0.0407(9) Uani 1 1 d . . .
C15 C -0.08272(17) 0.3678(2) 0.8091(4) 0.0459(9) Uani 1 1 d . . .
H15A H -0.0793 0.3855 0.9143 0.055 Uiso 1 1 calc R . .
H15B H -0.1048 0.4104 0.7431 0.055 Uiso 1 1 calc R . .
C16 C -0.14366(19) 0.2739(2) 0.6207(4) 0.0480(10) Uani 1 1 d . . .
H16A H -0.1076 0.2704 0.5701 0.058 Uiso 1 1 calc R . .
H16B H -0.1715 0.3175 0.5731 0.058 Uiso 1 1 calc R . .
C17 C -0.1795(2) 0.1940(3) 0.6041(5) 0.0581(11) Uani 1 1 d . . .
H17A H -0.1943 0.1819 0.4962 0.070 Uiso 1 1 calc R . .
H17B H -0.1508 0.1503 0.6485 0.070 Uiso 1 1 calc R . .
C18 C -0.2124(2) 0.2157(3) 0.8335(5) 0.0573(11) Uani 1 1 d . . .
H18A H -0.1848 0.1724 0.8837 0.069 Uiso 1 1 calc R . .
H18B H -0.2493 0.2189 0.8812 0.069 Uiso 1 1 calc R . .
C19 C -0.1767(2) 0.2959(3) 0.8557(5) 0.0524(10) Uani 1 1 d . . .
H19A H -0.2047 0.3399 0.8099 0.063 Uiso 1 1 calc R . .
H19B H -0.1631 0.3072 0.9641 0.063 Uiso 1 1 calc R . .
O1S O 0.4482(14) 0.5000 0.579(3) 0.100(3) Uiso 1 2 d SD . .
H1SA H 0.4199(13) 0.5000 0.495(3) 0.065(8) Uiso 1 2 d SD . .
H1SB H 0.456(3) 0.5000 0.677(3) 0.060(16) Uiso 1 2 d SD . .

loop_
_atom_site_aniso_label
_atom_site_aniso_U_11
_atom_site_aniso_U_22
_atom_site_aniso_U_33
_atom_site_aniso_U_23
_atom_site_aniso_U_13
_atom_site_aniso_U_12
Cl1 0.0667(8) 0.0386(6) 0.0999(9) 0.0009(5) 0.0263(6) 0.0105(5)
N1 0.0442(18) 0.0391(17) 0.0448(18) -0.0052(13) 0.0125(15) -0.0071(14)
O1 0.058(3) 0.053(2) 0.052(2) 0.000 0.020(2) 0.000
O2 0.115(4) 0.084(4) 0.129(4) 0.000 0.087(4) 0.000
O3 0.040(2) 0.031(2) 0.069(2) 0.000 0.0152(19) 0.000
O4 0.0554(18) 0.0328(15) 0.080(2) 0.0061(13) 0.0183(16) -0.0024(13)
O5 0.0519(17) 0.0646(19) 0.0571(18) -0.0120(13) 0.0157(15) -0.0196(14)
C1 0.072(5) 0.044(4) 0.091(5) 0.000 0.053(4) 0.000
C2 0.044(4) 0.032(3) 0.116(6) 0.000 0.032(4) 0.000
C3 0.042(4) 0.042(4) 0.194(10) 0.000 0.038(5) 0.000
C4 0.044(5) 0.053(5) 0.199(11) 0.000 -0.024(7) 0.000
C5 0.062(5) 0.051(4) 0.111(6) 0.000 -0.035(5) 0.000
C6 0.060(4) 0.036(3) 0.079(5) 0.000 -0.004(3) 0.000
C7 0.046(3) 0.030(3) 0.074(4) 0.000 0.012(3) 0.000
C8 0.039(3) 0.036(3) 0.049(3) 0.000 0.016(3) 0.000
C9 0.042(2) 0.039(2) 0.043(2) -0.0040(16) 0.0061(17) -0.0024(17)
C10 0.044(2) 0.036(2) 0.052(2) -0.0031(16) 0.0133(18) 0.0015(18)
C11 0.049(2) 0.036(2) 0.052(2) -0.0007(17) 0.0055(19) 0.0035(18)
C12 0.046(2) 0.035(2) 0.047(2) 0.0001(16) 0.0073(18) -0.0026(18)
C13 0.042(2) 0.037(2) 0.047(2) -0.0026(16) 0.0089(18) -0.0046(17)
C14 0.043(2) 0.034(2) 0.044(2) -0.0025(15) 0.0048(17) 0.0007(17)
C15 0.045(2) 0.038(2) 0.056(2) -0.0005(17) 0.0139(19) -0.0035(18)
C16 0.051(2) 0.049(2) 0.046(2) 0.0024(17) 0.014(2) -0.0057(19)
C17 0.064(3) 0.060(3) 0.050(2) -0.0111(19) 0.010(2) -0.010(2)
C18 0.053(3) 0.061(3) 0.063(3) -0.003(2) 0.023(2) -0.012(2)
C19 0.052(2) 0.054(3) 0.053(2) -0.0072(18) 0.016(2) -0.010(2)

loop_
_atom_type_symbol
_atom_type_description
_atom_type_scat_dispersion_real
_atom_type_scat_dispersion_imag
_atom_type_scat_source
C C 0.0033 0.0016 'International Tables Vol C Tables 4.2.6.8 and 6.1.1.4'
H H 0.0000 0.0000 'International Tables Vol C Tables 4.2.6.8 and 6.1.1.4'
N N 0.0061 0.0033 'International Tables Vol C Tables 4.2.6.8 and 6.1.1.4'
O O 0.0106 0.0060 'International Tables Vol C Tables 4.2.6.8 and 6.1.1.4'
Cl Cl 0.1484 0.1585 'International Tables Vol C Tables 4.2.6.8 and 6.1.1.4'

loop_
_geom_angle_atom_site_label_1
_geom_angle_atom_site_label_2
_geom_angle_atom_site_label_3
_geom_angle
_geom_angle_site_symmetry_1
_geom_angle_site_symmetry_3
_geom_angle_publ_flag
C19 N1 C16 107.8(3) . . ?
C19 N1 C15 111.7(3) . . ?
C16 N1 C15 112.1(3) . . ?
C1 O1 C8 110.5(4) . . ?
C14 O3 C14 119.6(4) 6_565 . ?
C12 O4 H4 109.5 . . ?
C18 O5 C17 110.1(3) . . ?
O2 C1 O1 119.6(7) . . ?
O2 C1 C2 131.9(7) . . ?
O1 C1 C2 108.5(5) . . ?
C3 C2 C7 120.4(7) . . ?
C3 C2 C1 130.6(7) . . ?
C7 C2 C1 109.0(5) . . ?
C2 C3 C4 116.8(8) . . ?
C2 C3 H3 121.6 . . ?
C4 C3 H3 121.6 . . ?
C5 C4 C3 122.5(7) . . ?
C5 C4 H4A 118.8 . . ?
C3 C4 H4A 118.8 . . ?
C4 C5 C6 120.5(8) . . ?
C4 C5 H5 119.8 . . ?
C6 C5 H5 119.8 . . ?
C7 C6 C5 119.4(7) . . ?
C7 C6 H6 120.3 . . ?
C5 C6 H6 120.3 . . ?
C6 C7 C2 120.5(6) . . ?
C6 C7 C8 130.7(5) . . ?
C2 C7 C8 108.9(5) . . ?
O1 C8 C9 108.3(3) . . ?
O1 C8 C9 108.3(3) . 6_565 ?
C9 C8 C9 112.0(4) . 6_565 ?
O1 C8 C7 103.0(4) . . ?
C9 C8 C7 112.3(3) . . ?
C9 C8 C7 112.3(3) 6_565 . ?
C10 C9 C14 117.0(3) . . ?
C10 C9 C8 121.2(3) . . ?
C14 C9 C8 121.8(3) . . ?
C11 C10 C9 121.3(3) . . ?
C11 C10 H10 119.3 . . ?
C9 C10 H10 119.3 . . ?
C10 C11 C12 121.6(3) . . ?
C10 C11 Cl1 120.0(3) . . ?
C12 C11 Cl1 118.4(3) . . ?
O4 C12 C11 118.4(3) . . ?
O4 C12 C13 122.6(3) . . ?
C11 C12 C13 118.9(3) . . ?
C14 C13 C12 117.8(3) . . ?
C14 C13 C15 119.1(3) . . ?
C12 C13 C15 123.0(3) . . ?
O3 C14 C9 122.4(3) . . ?
O3 C14 C13 114.3(3) . . ?
C9 C14 C13 123.3(3) . . ?
N1 C15 C13 112.8(3) . . ?
N1 C15 H15A 109.0 . . ?
C13 C15 H15A 109.0 . . ?
N1 C15 H15B 109.0 . . ?
C13 C15 H15B 109.0 . . ?
H15A C15 H15B 107.8 . . ?
N1 C16 C17 109.2(3) . . ?
N1 C16 H16A 109.8 . . ?
C17 C16 H16A 109.8 . . ?
N1 C16 H16B 109.8 . . ?
C17 C16 H16B 109.8 . . ?
H16A C16 H16B 108.3 . . ?
O5 C17 C16 111.6(3) . . ?
O5 C17 H17A 109.3 . . ?
C16 C17 H17A 109.3 . . ?
O5 C17 H17B 109.3 . . ?
C16 C17 H17B 109.3 . . ?
H17A C17 H17B 108.0 . . ?
O5 C18 C19 111.8(3) . . ?
O5 C18 H18A 109.3 . . ?
C19 C18 H18A 109.3 . . ?
O5 C18 H18B 109.3 . . ?
C19 C18 H18B 109.3 . . ?
H18A C18 H18B 107.9 . . ?
N1 C19 C18 109.7(3) . . ?
N1 C19 H19A 109.7 . . ?
C18 C19 H19A 109.7 . . ?
N1 C19 H19B 109.7 . . ?
C18 C19 H19B 109.7 . . ?
H19A C19 H19B 108.2 . . ?
H1SA O1S H1SB 147(7) . . ?

loop_
_geom_bond_atom_site_label_1
_geom_bond_atom_site_label_2
_geom_bond_distance
_geom_bond_site_symmetry_2
_geom_bond_publ_flag
Cl1 C11 1.738(4) . ?
N1 C19 1.462(5) . ?
N1 C16 1.471(4) . ?
N1 C15 1.478(4) . ?
O1 C1 1.381(8) . ?
O1 C8 1.491(6) . ?
O2 C1 1.193(7) . ?
O3 C14 1.376(4) 6_565 ?
O3 C14 1.376(4) . ?
O4 C12 1.334(4) . ?
O4 H4 0.8200 . ?
O5 C18 1.410(4) . ?
O5 C17 1.423(5) . ?
C1 C2 1.445(9) . ?
C2 C3 1.390(10) . ?
C2 C7 1.403(8) . ?
C3 C4 1.409(12) . ?
C3 H3 0.9300 . ?
C4 C5 1.349(12) . ?
C4 H4A 0.9300 . ?
C5 C6 1.377(10) . ?
C5 H5 0.9300 . ?
C6 C7 1.375(8) . ?
C6 H6 0.9300 . ?
C7 C8 1.501(8) . ?
C8 C9 1.497(4) . ?
C8 C9 1.497(4) 6_565 ?
C9 C10 1.390(5) . ?
C9 C14 1.398(5) . ?
C10 C11 1.368(5) . ?
C10 H10 0.9300 . ?
C11 C12 1.401(6) . ?
C12 C13 1.404(5) . ?
C13 C14 1.402(5) . ?
C13 C15 1.495(5) . ?
C15 H15A 0.9700 . ?
C15 H15B 0.9700 . ?
C16 C17 1.505(5) . ?
C16 H16A 0.9700 . ?
C16 H16B 0.9700 . ?
C17 H17A 0.9700 . ?
C17 H17B 0.9700 . ?
C18 C19 1.507(6) . ?
C18 H18A 0.9700 . ?
C18 H18B 0.9700 . ?
C19 H19A 0.9700 . ?
C19 H19B 0.9700 . ?
O1S H1SA 0.86(4) . ?
O1S H1SB 0.86(4) . ?

loop_
_geom_hbond_atom_site_label_D
_geom_hbond_atom_site_label_H
_geom_hbond_atom_site_label_A
_geom_hbond_distance_DH
_geom_hbond_distance_HA
_geom_hbond_distance_DA
_geom_hbond_angle_DHA
_geom_hbond_site_symmetry_A
O4 H4 N1 0.82 1.89 2.599(4) 143.4 .

loop_
_geom_torsion_atom_site_label_1
_geom_torsion_atom_site_label_2
_geom_torsion_atom_site_label_3
_geom_torsion_atom_site_label_4
_geom_torsion
_geom_torsion_site_symmetry_1
_geom_torsion_site_symmetry_2
_geom_torsion_site_symmetry_3
_geom_torsion_site_symmetry_4
_geom_torsion_publ_flag
C8 O1 C1 O2 180.0 . . . . ?
C8 O1 C1 C2 0.000(1) . . . . ?
O2 C1 C2 C3 0.000(3) . . . . ?
O1 C1 C2 C3 180.000(2) . . . . ?
O2 C1 C2 C7 180.000(1) . . . . ?
O1 C1 C2 C7 0.000(1) . . . . ?
C7 C2 C3 C4 0.000(3) . . . . ?
C1 C2 C3 C4 180.000(4) . . . . ?
C2 C3 C4 C5 0.000(3) . . . . ?
C3 C4 C5 C6 0.000(3) . . . . ?
C4 C5 C6 C7 0.000(2) . . . . ?
C5 C6 C7 C2 0.000(2) . . . . ?
C5 C6 C7 C8 180.000(2) . . . . ?
C3 C2 C7 C6 0.000(3) . . . . ?
C1 C2 C7 C6 180.000(2) . . . . ?
C3 C2 C7 C8 180.000(2) . . . . ?
C1 C2 C7 C8 0.000(1) . . . . ?
C1 O1 C8 C9 -119.1(3) . . . . ?
C1 O1 C8 C9 119.2(3) . . . 6_565 ?
C1 O1 C8 C7 0.000(1) . . . . ?
C6 C7 C8 O1 180.000(2) . . . . ?
C2 C7 C8 O1 0.000(1) . . . . ?
C6 C7 C8 C9 -63.7(3) . . . . ?
C2 C7 C8 C9 116.3(3) . . . . ?
C6 C7 C8 C9 63.7(3) . . . 6_565 ?
C2 C7 C8 C9 -116.3(3) . . . 6_565 ?
O1 C8 C9 C10 65.5(5) . . . . ?
C9 C8 C9 C10 -175.2(2) 6_565 . . . ?
C7 C8 C9 C10 -47.6(5) . . . . ?
O1 C8 C9 C14 -116.1(4) . . . . ?
C9 C8 C9 C14 3.3(6) 6_565 . . . ?
C7 C8 C9 C14 130.8(4) . . . . ?
C14 C9 C10 C11 -2.2(5) . . . . ?
C8 C9 C10 C11 176.4(4) . . . . ?
C9 C10 C11 C12 0.0(6) . . . . ?
C9 C10 C11 Cl1 -178.1(3) . . . . ?
C10 C11 C12 O4 -177.1(3) . . . . ?
Cl1 C11 C12 O4 1.0(5) . . . . ?
C10 C11 C12 C13 3.2(6) . . . . ?
Cl1 C11 C12 C13 -178.7(3) . . . . ?
O4 C12 C13 C14 176.3(3) . . . . ?
C11 C12 C13 C14 -4.1(5) . . . . ?
O4 C12 C13 C15 1.2(6) . . . . ?
C11 C12 C13 C15 -179.1(3) . . . . ?
C14 O3 C14 C9 -2.4(6) 6_565 . . . ?
C14 O3 C14 C13 174.6(2) 6_565 . . . ?
C10 C9 C14 O3 177.9(3) . . . . ?
C8 C9 C14 O3 -0.6(6) . . . . ?
C10 C9 C14 C13 1.2(5) . . . . ?
C8 C9 C14 C13 -177.4(4) . . . . ?
C12 C13 C14 O3 -175.0(3) . . . . ?
C15 C13 C14 O3 0.3(5) . . . . ?
C12 C13 C14 C9 2.0(5) . . . . ?
C15 C13 C14 C9 177.2(3) . . . . ?
C19 N1 C15 C13 163.8(3) . . . . ?
C16 N1 C15 C13 -75.0(4) . . . . ?
C14 C13 C15 N1 162.0(3) . . . . ?
C12 C13 C15 N1 -23.0(5) . . . . ?
C19 N1 C16 C17 -59.2(4) . . . . ?
C15 N1 C16 C17 177.5(3) . . . . ?
C18 O5 C17 C16 -57.6(4) . . . . ?
N1 C16 C17 O5 59.4(4) . . . . ?
C17 O5 C18 C19 57.1(4) . . . . ?
C16 N1 C19 C18 59.0(4) . . . . ?
C15 N1 C19 C18 -177.4(3) . . . . ?
O5 C18 C19 N1 -59.0(4) . . . . ?
